data_4133595
loop_
_publ_author_name
'Baek, Jayeon'
'Rungtaweevoranit, Bunyarat'
'Pei, Xiaokun'
'Park, Myeongkee'
'Fakra, Sirine C.'
'Liu, Yi-Sheng'
'Matheu, Roc'
'Alshmimri, Sultan A.'
'Alshehri, Saeed'
'Trickett, Christopher A.'
'Somorjai, Gabor A.'
'Yaghi, Omar M.'

_publ_section_title
;
 Bioinspired Metal-Organic Framework Catalysts for Selective Methane
 Oxidation to Methanol.
;
_journal_issue 51
_journal_name_full 'Journal of the American Chemical Society'
_journal_page_first 18208
_journal_page_last 18216
_journal_paper_doi 10.1021/jacs.8b11525
_journal_volume 140
_journal_year 2018
_chemical_formula_moiety 'C1.9 H0.5 O2.67 Zr0.5, 0.11(O1)'
_chemical_formula_sum 'C1.9 H0.55 O2.77 Zr0.5'
_chemical_formula_weight 113.34
_space_group_crystal_system cubic
_space_group_IT_number 227
_space_group_name_Hall '-F 4vw 2vw 3'
_space_group_name_H-M_alt 'F d -3 m :2'
_atom_sites_solution_hydrogens geom
_atom_sites_solution_primary 'dual space'
_atom_sites_solution_secondary difmap
_audit_creation_date 2018-07-13
_audit_creation_method
;
Olex2 1.2
(compiled 2018.05.29 svn.r3508 for OlexSys, GUI svn.r5506)
;
_cell_angle_alpha 90
_cell_angle_beta 90
_cell_angle_gamma 90
_cell_formula_units_Z 192
_cell_length_a 35.0221(15)
_cell_length_b 35.0221(15)
_cell_length_c 35.0221(15)
_cell_measurement_reflns_used 9747
_cell_measurement_temperature 100
_cell_measurement_theta_max 34.049
_cell_measurement_theta_min 3.402
_cell_volume 42956(3)
_computing_cell_refinement 'SAINT V8.38A Bruker-AXS, Madison WI'
_computing_data_collection 'Bruker APEX3 Bruker-AXS, Madison WI'
_computing_data_reduction 'SAINT V8.38A Bruker-AXS, Madison WI'
_computing_molecular_graphics 'Olex2 (Dolomanov et al., 2009)'
_computing_publication_material 'Olex2 (Dolomanov et al., 2009)'
_computing_structure_refinement 'SHELXL-2014/7 2014/7 Bruker-AXS, Madison WI'
_computing_structure_solution 'SHELXT 2014/5 Bruker-AXS, Madison WI'
_diffrn_ambient_temperature 100
_diffrn_detector_area_resol_mean 7.39
_diffrn_detector_type CMOS
_diffrn_measured_fraction_theta_full 0.999
_diffrn_measured_fraction_theta_max 0.999
_diffrn_measurement_device 'Bruker D8 with PHOTON II detector'
_diffrn_measurement_method '\f and \w shutterless scans'
_diffrn_radiation_monochromator 'silicon 111'
_diffrn_radiation_probe x-ray
_diffrn_radiation_type synchrotron
_diffrn_radiation_wavelength 0.9538
_diffrn_reflns_av_R_equivalents 0.1312
_diffrn_reflns_av_unetI/netI 0.0341
_diffrn_reflns_Laue_measured_fraction_full 0.999
_diffrn_reflns_Laue_measured_fraction_max 0.999
_diffrn_reflns_limit_h_max 41
_diffrn_reflns_limit_h_min -41
_diffrn_reflns_limit_k_max 41
_diffrn_reflns_limit_k_min -41
_diffrn_reflns_limit_l_max 41
_diffrn_reflns_limit_l_min -41
_diffrn_reflns_number 110295
_diffrn_reflns_point_group_measured_fraction_full 0.999
_diffrn_reflns_point_group_measured_fraction_max 0.999
_diffrn_reflns_theta_full 34.247
_diffrn_reflns_theta_max 34.247
_diffrn_reflns_theta_min 2.589
_diffrn_source
;
Advanced Light Source, station 11.3.1
;
_diffrn_standards_number 0
_exptl_absorpt_coefficient_mu 1.281
_exptl_absorpt_correction_T_max 0.7467
_exptl_absorpt_correction_T_min 0.6575
_exptl_absorpt_correction_type multi-scan
_exptl_absorpt_process_details
'SADABS-2016/2 (Bruker,2016/2) was used for absorption correction. wR2(int) was 0.1574 before and 0.0970 after correction. The Ratio of minimum to maximum transmission is 0.8805. The \l/2 correction factor is Not present.'
_exptl_crystal_colour 'clear light colourless'
_exptl_crystal_density_diffrn 0.841
_exptl_crystal_description octahedral
_exptl_crystal_F_000 10393
_exptl_crystal_size_max 0.03
_exptl_crystal_size_mid 0.03
_exptl_crystal_size_min 0.03
_refine_diff_density_max 1.247
_refine_diff_density_min -0.609
_refine_diff_density_rms 0.170
_refine_ls_extinction_method none
_refine_ls_goodness_of_fit_ref 1.158
_refine_ls_hydrogen_treatment constr
_refine_ls_matrix_type full
_refine_ls_number_parameters 110
_refine_ls_number_reflns 1795
_refine_ls_number_restraints 105
_refine_ls_restrained_S_all 1.128
_refine_ls_R_factor_all 0.0650
_refine_ls_R_factor_gt 0.0570
_refine_ls_shift/su_max 0.001
_refine_ls_shift/su_mean 0.000
_refine_ls_structure_factor_coef Fsqd
_refine_ls_weighting_details 'w=1/[\s^2^(Fo^2^)+(0.1472P)^2^+643.8709P] where P=(Fo^2^+2Fc^2^)/3'
_refine_ls_weighting_scheme calc
_refine_ls_wR_factor_gt 0.2085
_refine_ls_wR_factor_ref 0.2224
_reflns_Friedel_coverage 0.000
_reflns_number_gt 1593
_reflns_number_total 1795
_reflns_threshold_expression 'I > 2\s(I)'
_cod_data_source_file ja8b11525_si_004.cif
_cod_data_source_block MOF-808-BZZ
_cod_depositor_comments
;
The following automatic conversions were performed:

data item '_atom_sites_solution_secondary' value 'diffmap' was
changed to 'difmap'.

Automatic conversion script
Id: cif_fix_values 6909 2019-04-08 15:41:33Z antanas 
;
_cod_original_cell_volume 42956(6)
_cod_original_sg_symbol_H-M 'F d -3 m'
_cod_original_formula_sum 'C1.90 H0.55 O2.77 Zr0.50'
_cod_database_code 4133595
_shelx_shelxl_version_number 2014/7
_shelx_space_group_comment
;
The symmetry employed for this shelxl refinement is uniquely defined
by the following loop, which should always be used as a source of
symmetry information in preference to the above space-group names.
They are only intended as comments.
;
_shelx_estimated_absorpt_t_max 0.963
_shelx_estimated_absorpt_t_min 0.963
_olex2_refinement_description
;
1. Fixed Uiso
 At 1.2 times of:
  All C(H) groups
2. Restrained distances
 C7-C6 \\sim C5-C6_$1 \\sim C7_$1-C8
 with sigma of 0.02
 C6-C5 \\sim C6_$1-C7_$1 \\sim C8-C7
 with sigma of 0.02
 C7-C6 \\sim C6-C5
 with sigma of 0.02
 C7_$1-C7 \\sim C7-C5
 with sigma of 0.02
 C8-C6 \\sim C6-C6_$1
 with sigma of 0.02
 C8-C6 \\sim C7-C5
 with sigma of 0.02
3. Restrained planarity
 C7, C6, C5, C6_$1, C7_$1, C8, O4A, C4, O4A_$1
 with sigma of 0.1
4. Rigid body (RIGU) restrains
 O4A, Zr1, O1, O2A, O3A, C1, C4, C2, C3, H3
 with sigma for 1-2 distances of 0.004 and sigma for 1-3 distances of 0.004
 O4A, C4, O4B, C5, C6, C8, C7
 with sigma for 1-2 distances of 0.004 and sigma for 1-3 distances of 0.004
5. Others
 Fixed Sof: O2A(0.25) O3A(0.08333) O4A(0.5) C4(0.2) O5(0.05556) O6(0.05)
 O3B(0.08333) O2B(0.25) O4B(0.5) C5(0.075) C6(0.05) C8(0.025) C7(0.05)
6.a Aromatic/amide H refined with riding coordinates:
 C3(H3)
;
_olex2_date_sample_data_collection 2017-12-02
_olex2_submission_original_sample_id MOF-808-BZZ
_olex2_submission_special_instructions 'No special instructions were received'

loop_
_space_group_symop_operation_xyz
'x, y, z'
'-x+3/4, -y+1/4, z+1/2'
'-x+1/4, y+1/2, -z+3/4'
'x+1/2, -y+3/4, -z+1/4'
'z, x, y'
'z+1/2, -x+3/4, -y+1/4'
'-z+3/4, -x+1/4, y+1/2'
'-z+1/4, x+1/2, -y+3/4'
'y, z, x'
'-y+1/4, z+1/2, -x+3/4'
'y+1/2, -z+3/4, -x+1/4'
'-y+3/4, -z+1/4, x+1/2'
'y+3/4, x+1/4, -z+1/2'
'-y, -x, -z'
'y+1/4, -x+1/2, z+3/4'
'-y+1/2, x+3/4, z+1/4'
'x+3/4, z+1/4, -y+1/2'
'-x+1/2, z+3/4, y+1/4'
'-x, -z, -y'
'x+1/4, -z+1/2, y+3/4'
'z+3/4, y+1/4, -x+1/2'
'z+1/4, -y+1/2, x+3/4'
'-z+1/2, y+3/4, x+1/4'
'-z, -y, -x'
'x, y+1/2, z+1/2'
'-x+3/4, -y+3/4, z+1'
'-x+1/4, y+1, -z+5/4'
'x+1/2, -y+5/4, -z+3/4'
'z, x+1/2, y+1/2'
'z+1/2, -x+5/4, -y+3/4'
'-z+3/4, -x+3/4, y+1'
'-z+1/4, x+1, -y+5/4'
'y, z+1/2, x+1/2'
'-y+1/4, z+1, -x+5/4'
'y+1/2, -z+5/4, -x+3/4'
'-y+3/4, -z+3/4, x+1'
'y+3/4, x+3/4, -z+1'
'-y, -x+1/2, -z+1/2'
'y+1/4, -x+1, z+5/4'
'-y+1/2, x+5/4, z+3/4'
'x+3/4, z+3/4, -y+1'
'-x+1/2, z+5/4, y+3/4'
'-x, -z+1/2, -y+1/2'
'x+1/4, -z+1, y+5/4'
'z+3/4, y+3/4, -x+1'
'z+1/4, -y+1, x+5/4'
'-z+1/2, y+5/4, x+3/4'
'-z, -y+1/2, -x+1/2'
'x+1/2, y, z+1/2'
'-x+5/4, -y+1/4, z+1'
'-x+3/4, y+1/2, -z+5/4'
'x+1, -y+3/4, -z+3/4'
'z+1/2, x, y+1/2'
'z+1, -x+3/4, -y+3/4'
'-z+5/4, -x+1/4, y+1'
'-z+3/4, x+1/2, -y+5/4'
'y+1/2, z, x+1/2'
'-y+3/4, z+1/2, -x+5/4'
'y+1, -z+3/4, -x+3/4'
'-y+5/4, -z+1/4, x+1'
'y+5/4, x+1/4, -z+1'
'-y+1/2, -x, -z+1/2'
'y+3/4, -x+1/2, z+5/4'
'-y+1, x+3/4, z+3/4'
'x+5/4, z+1/4, -y+1'
'-x+1, z+3/4, y+3/4'
'-x+1/2, -z, -y+1/2'
'x+3/4, -z+1/2, y+5/4'
'z+5/4, y+1/4, -x+1'
'z+3/4, -y+1/2, x+5/4'
'-z+1, y+3/4, x+3/4'
'-z+1/2, -y, -x+1/2'
'x+1/2, y+1/2, z'
'-x+5/4, -y+3/4, z+1/2'
'-x+3/4, y+1, -z+3/4'
'x+1, -y+5/4, -z+1/4'
'z+1/2, x+1/2, y'
'z+1, -x+5/4, -y+1/4'
'-z+5/4, -x+3/4, y+1/2'
'-z+3/4, x+1, -y+3/4'
'y+1/2, z+1/2, x'
'-y+3/4, z+1, -x+3/4'
'y+1, -z+5/4, -x+1/4'
'-y+5/4, -z+3/4, x+1/2'
'y+5/4, x+3/4, -z+1/2'
'-y+1/2, -x+1/2, -z'
'y+3/4, -x+1, z+3/4'
'-y+1, x+5/4, z+1/4'
'x+5/4, z+3/4, -y+1/2'
'-x+1, z+5/4, y+1/4'
'-x+1/2, -z+1/2, -y'
'x+3/4, -z+1, y+3/4'
'z+5/4, y+3/4, -x+1/2'
'z+3/4, -y+1, x+3/4'
'-z+1, y+5/4, x+1/4'
'-z+1/2, -y+1/2, -x'
'-x, -y, -z'
'x-3/4, y-1/4, -z-1/2'
'x-1/4, -y-1/2, z-3/4'
'-x-1/2, y-3/4, z-1/4'
'-z, -x, -y'
'-z-1/2, x-3/4, y-1/4'
'z-3/4, x-1/4, -y-1/2'
'z-1/4, -x-1/2, y-3/4'
'-y, -z, -x'
'y-1/4, -z-1/2, x-3/4'
'-y-1/2, z-3/4, x-1/4'
'y-3/4, z-1/4, -x-1/2'
'-y-3/4, -x-1/4, z-1/2'
'y, x, z'
'-y-1/4, x-1/2, -z-3/4'
'y-1/2, -x-3/4, -z-1/4'
'-x-3/4, -z-1/4, y-1/2'
'x-1/2, -z-3/4, -y-1/4'
'x, z, y'
'-x-1/4, z-1/2, -y-3/4'
'-z-3/4, -y-1/4, x-1/2'
'-z-1/4, y-1/2, -x-3/4'
'z-1/2, -y-3/4, -x-1/4'
'z, y, x'
'-x, -y+1/2, -z+1/2'
'x-3/4, y+1/4, -z'
'x-1/4, -y, z-1/4'
'-x-1/2, y-1/4, z+1/4'
'-z, -x+1/2, -y+1/2'
'-z-1/2, x-1/4, y+1/4'
'z-3/4, x+1/4, -y'
'z-1/4, -x, y-1/4'
'-y, -z+1/2, -x+1/2'
'y-1/4, -z, x-1/4'
'-y-1/2, z-1/4, x+1/4'
'y-3/4, z+1/4, -x'
'-y-3/4, -x+1/4, z'
'y, x+1/2, z+1/2'
'-y-1/4, x, -z-1/4'
'y-1/2, -x-1/4, -z+1/4'
'-x-3/4, -z+1/4, y'
'x-1/2, -z-1/4, -y+1/4'
'x, z+1/2, y+1/2'
'-x-1/4, z, -y-1/4'
'-z-3/4, -y+1/4, x'
'-z-1/4, y, -x-1/4'
'z-1/2, -y-1/4, -x+1/4'
'z, y+1/2, x+1/2'
'-x+1/2, -y, -z+1/2'
'x-1/4, y-1/4, -z'
'x+1/4, -y-1/2, z-1/4'
'-x, y-3/4, z+1/4'
'-z+1/2, -x, -y+1/2'
'-z, x-3/4, y+1/4'
'z-1/4, x-1/4, -y'
'z+1/4, -x-1/2, y-1/4'
'-y+1/2, -z, -x+1/2'
'y+1/4, -z-1/2, x-1/4'
'-y, z-3/4, x+1/4'
'y-1/4, z-1/4, -x'
'-y-1/4, -x-1/4, z'
'y+1/2, x, z+1/2'
'-y+1/4, x-1/2, -z-1/4'
'y, -x-3/4, -z+1/4'
'-x-1/4, -z-1/4, y'
'x, -z-3/4, -y+1/4'
'x+1/2, z, y+1/2'
'-x+1/4, z-1/2, -y-1/4'
'-z-1/4, -y-1/4, x'
'-z+1/4, y-1/2, -x-1/4'
'z, -y-3/4, -x+1/4'
'z+1/2, y, x+1/2'
'-x+1/2, -y+1/2, -z'
'x-1/4, y+1/4, -z-1/2'
'x+1/4, -y, z-3/4'
'-x, y-1/4, z-1/4'
'-z+1/2, -x+1/2, -y'
'-z, x-1/4, y-1/4'
'z-1/4, x+1/4, -y-1/2'
'z+1/4, -x, y-3/4'
'-y+1/2, -z+1/2, -x'
'y+1/4, -z, x-3/4'
'-y, z-1/4, x-1/4'
'y-1/4, z+1/4, -x-1/2'
'-y-1/4, -x+1/4, z-1/2'
'y+1/2, x+1/2, z'
'-y+1/4, x, -z-3/4'
'y, -x-1/4, -z-1/4'
'-x-1/4, -z+1/4, y-1/2'
'x, -z-1/4, -y-1/4'
'x+1/2, z+1/2, y'
'-x+1/4, z, -y-3/4'
'-z-1/4, -y+1/4, x-1/2'
'-z+1/4, y, -x-3/4'
'z, -y-1/4, -x-1/4'
'z+1/2, y+1/2, x'

loop_
_atom_site_label
_atom_site_type_symbol
_atom_site_fract_x
_atom_site_fract_y
_atom_site_fract_z
_atom_site_U_iso_or_equiv
_atom_site_adp_type
_atom_site_occupancy
_atom_site_site_symmetry_order
_atom_site_calc_flag
_atom_site_refinement_flags_posn
_atom_site_refinement_flags_adp
_atom_site_refinement_flags_occupancy
_atom_site_disorder_group
Zr1 Zr 0.54700(2) 0.27296(2) 0.70300(2) 0.0214(4) Uani 1 2 d S TU P .
O1 O 0.54888(10) 0.24657(10) 0.64588(10) 0.0256(9) Uani 1 1 d . U . .
O2A O 0.5106(5) 0.3027(5) 0.7394(5) 0.025(4) Uani 0.5 2 d S TU P 1
O3A O 0.5271(4) 0.2229(4) 0.7229(4) 0.025(4) Uani 0.5 6 d S TU P 1
O4A O 0.5874(6) 0.3209(6) 0.7198(5) 0.047(4) Uani 0.5 1 d . U . 1
C2 C 0.54593(14) 0.20407(14) 0.5944(2) 0.0226(15) Uani 1 2 d S TU P .
C1 C 0.53152(14) 0.21848(14) 0.6314(2) 0.0224(14) Uani 1 2 d S TU P .
C3 C 0.57827(16) 0.2200(2) 0.57827(16) 0.0258(16) Uani 1 2 d S TU P .
H3 H 0.5895 0.2420 0.5895 0.031 Uiso 1 2 calc RS TU P .
C4 C 0.5932(4) 0.3432(4) 0.7500 0.048(6) Uani 0.4 2 d S TU P 1
O5 O 0.5883(9) 0.1617(9) 0.6617(9) 0.069(14) Uani 0.3334 6 d S T P .
O6 O 0.6250 0.1456(10) 0.6250 0.049(12) Uani 0.2 4 d S T P .
O3B O 0.5376(4) 0.2124(4) 0.7124(4) 0.019(4) Uani 0.5 6 d S T P 2
O2B O 0.5153(4) 0.3150(5) 0.7347(4) 0.024(4) Uani 0.5 2 d S T P 2
O4B O 0.5913(6) 0.3180(5) 0.7059(5) 0.048(4) Uani 0.5 1 d . U . 2
C5 C 0.6221(10) 0.3721(10) 0.7500 0.07(2) Uani 0.15 2 d DS TU P .
C6 C 0.6411(14) 0.3774(13) 0.7220(14) 0.06(4) Uani 0.05 1 d D U . .
C8 C 0.671(2) 0.421(2) 0.7500 0.18(14) Uani 0.05 2 d DS TU P .
C7 C 0.665(2) 0.4016(16) 0.7220(15) 0.08(4) Uani 0.05 1 d D U . .

loop_
_atom_site_aniso_label
_atom_site_aniso_U_11
_atom_site_aniso_U_22
_atom_site_aniso_U_33
_atom_site_aniso_U_23
_atom_site_aniso_U_13
_atom_site_aniso_U_12
Zr1 0.0202(4) 0.0239(5) 0.0202(4) -0.00277(17) 0.0036(2) 0.00277(17)
O1 0.0278(19) 0.0241(18) 0.0248(19) -0.0070(14) 0.0059(14) -0.0052(14)
O2A 0.024(5) 0.027(9) 0.024(5) -0.006(4) 0.001(5) 0.006(4)
O3A 0.025(4) 0.025(4) 0.025(4) -0.006(4) 0.006(4) 0.006(4)
O4A 0.041(7) 0.042(6) 0.058(8) -0.016(6) 0.011(6) -0.014(5)
C2 0.021(2) 0.021(2) 0.025(3) -0.0031(19) 0.0031(19) -0.001(2)
C1 0.021(2) 0.021(2) 0.026(3) -0.0026(18) 0.0026(18) 0.006(3)
C3 0.027(2) 0.024(4) 0.027(2) -0.005(2) 0.005(3) -0.005(2)
C4 0.050(9) 0.050(9) 0.042(8) -0.021(7) 0.021(7) -0.043(10)
O5 0.069(14) 0.069(14) 0.069(14) 0.042(17) -0.042(17) -0.042(17)
O6 0.061(16) 0.025(19) 0.061(16) 0.000 -0.009(18) 0.000
O3B 0.019(4) 0.019(4) 0.019(4) 0.004(5) -0.004(5) -0.004(5)
O2B 0.024(5) 0.025(10) 0.024(5) -0.007(5) 0.002(6) 0.007(5)
O4B 0.038(6) 0.021(6) 0.084(13) 0.003(8) 0.020(8) 0.003(4)
C5 0.07(3) 0.07(3) 0.08(2) -0.05(2) 0.05(2) -0.06(3)
C6 0.07(5) 0.03(5) 0.08(3) -0.04(3) 0.05(3) -0.04(5)
C8 0.19(19) 0.19(19) 0.16(7) -0.14(10) 0.14(10) -0.17(19)
C7 0.08(6) 0.04(5) 0.11(5) -0.05(4) 0.07(5) -0.05(5)

loop_
_atom_type_symbol
_atom_type_description
_atom_type_scat_dispersion_real
_atom_type_scat_dispersion_imag
_atom_type_scat_source
C C 0.0070 0.0030 'Calculated using XDISP in WinGX (Farrugia, 1999)'
H H 0.0000 0.0000 'Calculated using XDISP in WinGX (Farrugia, 1999)'
O O 0.0210 0.0120 'Calculated using XDISP in WinGX (Farrugia, 1999)'
Zr Zr -1.0060 0.9590 'Calculated using XDISP in WinGX (Farrugia, 1999)'

loop_
_geom_angle_atom_site_label_1
_geom_angle_atom_site_label_2
_geom_angle_atom_site_label_3
_geom_angle
_geom_angle_site_symmetry_1
_geom_angle_site_symmetry_3
O1 Zr1 O1 76.71(19) . 190_657
O1 Zr1 O4A 75.7(6) . 190_657
O1 Zr1 O4A 75.7(6) 190_657 .
O1 Zr1 O4A 121.8(4) 190_657 190_657
O1 Zr1 O4A 121.8(4) . .
O1 Zr1 O4B 108.6(4) 190_657 190_657
O1 Zr1 O4B 70.3(5) . 190_657
O1 Zr1 O4B 70.3(5) 190_657 .
O1 Zr1 O4B 108.6(4) . .
O2A Zr1 O1 141.59(10) . .
O2A Zr1 O1 81.6(6) 178_566 190_657
O2A Zr1 O1 142.5(6) 151_556 190_657
O2A Zr1 O1 81.6(6) 151_556 .
O2A Zr1 O1 141.59(10) . 190_657
O2A Zr1 O1 142.5(6) 178_566 .
O2A Zr1 O2A 98.3(10) 151_556 178_566
O2A Zr1 O2A 64.4(7) 151_556 .
O2A Zr1 O2A 64.4(7) 178_566 .
O2A Zr1 O4A 80.9(7) 151_556 190_657
O2A Zr1 O4A 81.5(6) . 190_657
O2A Zr1 O4A 81.5(6) . .
O2A Zr1 O4A 141.7(8) 151_556 .
O2A Zr1 O4A 80.9(7) 178_566 .
O2A Zr1 O4A 141.7(8) 178_566 190_657
O3A Zr1 O1 87.7(5) . .
O3A Zr1 O1 87.6(5) . 190_657
O3A Zr1 O2A 61.0(6) . 178_566
O3A Zr1 O2A 90.7(8) . .
O3A Zr1 O2A 61.0(6) . 151_556
O3A Zr1 O4A 140.3(6) . .
O3A Zr1 O4A 140.3(6) . 190_657
O4A Zr1 O4A 77.2(12) . 190_657
O3B Zr1 O1 74.5(5) . 190_657
O3B Zr1 O1 74.5(5) . .
O3B Zr1 O4B 142.6(6) . 190_657
O3B Zr1 O4B 142.6(6) . .
O2B Zr1 O1 140.37(14) . .
O2B Zr1 O1 140.37(14) . 190_657
O2B Zr1 O3B 120.8(7) . .
O2B Zr1 O4B 81.4(5) . .
O2B Zr1 O4B 81.4(5) . 190_657
O4B Zr1 O4B 63.8(11) 190_657 .
Zr1 O1 Zr1 0.00(3) 190_657 .
C1 O1 Zr1 132.6(4) . .
C1 O1 Zr1 132.6(4) . 190_657
Zr1 O2A Zr1 114.8(6) 151_556 .
Zr1 O2A Zr1 114.9(6) 85_446 .
Zr1 O2A Zr1 113.3(10) 19_666 178_566
Zr1 O2A Zr1 0.00(4) . 190_657
Zr1 O2A Zr1 114.8(6) 19_666 190_657
Zr1 O2A Zr1 114.9(6) 178_566 .
Zr1 O2A Zr1 114.9(6) 178_566 190_657
Zr1 O2A Zr1 114.8(6) 151_556 190_657
Zr1 O2A Zr1 113.3(10) 151_556 85_446
Zr1 O2A Zr1 0.00(4) 151_556 19_666
Zr1 O2A Zr1 113.3(10) 19_666 85_446
Zr1 O2A Zr1 113.3(10) 151_556 178_566
Zr1 O2A Zr1 114.9(6) 85_446 190_657
Zr1 O2A Zr1 114.8(6) 19_666 .
Zr1 O2A Zr1 0.000(18) 178_566 85_446
Zr1 O3A Zr1 118.9(2) 58_545 .
Zr1 O3A Zr1 118.9(2) . 79
Zr1 O3A Zr1 118.9(2) 58_545 79
Zr1 O3A Zr1 118.9(2) 79 190_657
Zr1 O3A Zr1 118.9(2) 58_545 190_657
Zr1 O3A Zr1 0.00(3) . 190_657
Zr1 O4A Zr1 0.00(2) 190_657 .
C4 O4A Zr1 137.3(14) . .
C4 O4A Zr1 137.3(14) . 190_657
C3 C2 C1 120.0(4) . .
C3 C2 C1 120.0(4) 36_554 .
C3 C2 C3 119.5(7) . 36_554
O1 C1 O1 126.0(7) 157_665 .
O1 C1 C2 117.0(3) 157_665 .
O1 C1 C2 117.0(3) . .
C2 C3 C2 120.5(7) . 54_455
C2 C3 H3 119.8 . .
C2 C3 H3 119.8 54_455 .
O4A C4 O4A 117(2) . 85_446
O4A C4 C5 121.5(11) . 85_446
O4A C4 C5 121.5(11) . .
O4A C4 C5 121.5(11) 85_446 .
O4A C4 C5 121.5(11) 85_446 85_446
C5 C4 C5 0(4) 85_446 .
Zr1 O3B Zr1 105.9(6) 190_657 79
Zr1 O3B Zr1 105.9(6) 58_545 .
Zr1 O3B Zr1 105.9(6) 58_545 79
Zr1 O3B Zr1 105.9(6) . 79
Zr1 O3B Zr1 0.00(2) . 190_657
Zr1 O3B Zr1 105.9(6) 58_545 190_657
Zr1 O2B Zr1 0.00(3) 190_657 .
Zr1 O2B Zr1 98.5(7) 151_556 178_566
Zr1 O2B Zr1 0.00(2) 178_566 85_446
Zr1 O2B Zr1 98.5(7) 19_666 178_566
Zr1 O2B Zr1 104.0(6) . 85_446
Zr1 O2B Zr1 98.5(7) 19_666 85_446
Zr1 O2B Zr1 104.0(6) 190_657 151_556
Zr1 O2B Zr1 104.0(6) 190_657 19_666
Zr1 O2B Zr1 104.0(6) . 151_556
Zr1 O2B Zr1 104.0(6) 190_657 85_446
Zr1 O2B Zr1 0.00(3) 19_666 151_556
Zr1 O2B Zr1 104.0(6) . 19_666
Zr1 O2B Zr1 98.5(7) 151_556 85_446
Zr1 O2B Zr1 104.0(6) . 178_566
Zr1 O2B Zr1 104.0(6) 190_657 178_566
Zr1 O4B Zr1 0.00(2) 190_657 .
C5 C5 C4 94(3) 85_446 .
C5 C5 C6 104(10) 85_446 .
C5 C5 C6 71(10) 85_446 85_446
C6 C5 C4 120.2(7) . .
C6 C5 C4 120.2(7) 85_446 .
C6 C5 C6 119.6(14) 85_446 .
C5 C6 C5 0(6) 85_446 .
C7 C6 C5 120.2(9) . .
C7 C6 C5 120.2(9) . 85_446
C7 C8 C7 119.9(14) . 85_446
C6 C7 C8 120.1(9) . .

loop_
_geom_bond_atom_site_label_1
_geom_bond_atom_site_label_2
_geom_bond_distance
_geom_bond_site_symmetry_2
Zr1 O1 2.204(4) 190_657
Zr1 O1 2.204(4) .
Zr1 O2A 2.08(2) .
Zr1 O2A 2.074(12) 151_556
Zr1 O2A 2.074(12) 178_566
Zr1 O3A 2.012(2) .
Zr1 O4A 2.274(19) 190_657
Zr1 O4A 2.274(19) .
Zr1 O3B 2.172(9) .
Zr1 O2B 2.15(2) .
Zr1 O4B 2.214(18) 190_657
Zr1 O4B 2.214(18) .
O1 Zr1 2.204(4) 190_657
O1 C1 1.264(5) .
O2A Zr1 2.08(2) 190_657
O2A Zr1 2.074(12) 178_566
O2A Zr1 2.074(12) 85_446
O2A Zr1 2.074(12) 151_556
O2A Zr1 2.074(12) 19_666
O3A Zr1 2.012(2) 79
O3A Zr1 2.012(2) 190_657
O3A Zr1 2.012(2) 58_545
O4A Zr1 2.274(19) 190_657
O4A C4 1.329(19) .
C2 C1 1.477(10) .
C2 C3 1.383(5) 36_554
C2 C3 1.383(5) .
C1 O1 1.263(5) 157_665
C3 C2 1.383(5) 54_455
C3 H3 0.9500 .
C4 O4A 1.329(19) 85_446
C4 C5 1.43(5) 85_446
C4 C5 1.43(5) .
O3B Zr1 2.172(9) 190_657
O3B Zr1 2.172(9) 79
O3B Zr1 2.172(9) 58_545
O2B Zr1 2.287(12) 19_666
O2B Zr1 2.287(12) 151_556
O2B Zr1 2.287(12) 85_446
O2B Zr1 2.287(12) 178_566
O2B Zr1 2.15(2) 190_657
O4B Zr1 2.214(18) 190_657
C5 C5 0.00(7) 85_446
C5 C6 1.20(6) 85_446
C5 C6 1.20(6) .
C6 C5 1.20(6) 85_446
C6 C7 1.20(6) .
C8 C7 1.20(6) 85_446
C8 C7 1.20(6) .
